data_1571112
loop_
_publ_author_name
'Seo, Jun Min'
'Jo, Hongil'
'Choi, Myung Ho'
'Ok, Kang Min'
'Chang, Hong Young'
'Kim, Sun Woo'

_publ_section_title
;
 Polymorphisms in M2+AlF5(H2O)7 (M2+ = Fe2+, Co2+, or Ni2+): Syntheses,
 Crystal Structures, and Characterization of New Mixed Metal Fluoride
 Hydrates
;
_journal_issue 2
_journal_name_full Crystals
_journal_page_first 197
_journal_paper_doi 10.3390/cryst14020197
_journal_volume 14
_journal_year 2024
_chemical_formula_sum 'Al F5 Fe H14 O7'
_chemical_formula_weight 303.94
_space_group_crystal_system triclinic
_space_group_IT_number 2
_space_group_name_Hall '-P 1'
_space_group_name_H-M_alt 'P -1'
_atom_sites_solution_hydrogens difmap
_atom_sites_solution_primary direct
_atom_sites_solution_secondary difmap
_audit_creation_method SHELXL-2019/3
_cell_angle_alpha 103.834(3)
_cell_angle_beta 96.364(3)
_cell_angle_gamma 95.400(3)
_cell_formula_units_Z 2
_cell_length_a 6.4864(9)
_cell_length_b 8.7190(11)
_cell_length_c 8.7917(11)
_cell_measurement_reflns_used 8644
_cell_measurement_temperature 100(2)
_cell_measurement_theta_max 28.32
_cell_measurement_theta_min 2.96
_cell_volume 476.05(11)
_computing_cell_refinement 'SAINT V8.40A integration software'
_computing_data_collection 'Bruker APEX3 software'
_computing_data_reduction 'SAINT V8.40A integration software'
_computing_structure_refinement 'SHELXL-2019/2 (Sheldrick, 2019)'
_computing_structure_solution 'SHELXT 2014/5 (Sheldrick, 2014)'
_diffrn_ambient_temperature 100(2)
_diffrn_measured_fraction_theta_full 0.993
_diffrn_measured_fraction_theta_max 0.993
_diffrn_measurement_device_type 'Bruker D8 QUEST'
_diffrn_measurement_method '\w scans'
_diffrn_radiation_type MoK\a
_diffrn_radiation_wavelength 0.71073
_diffrn_reflns_av_R_equivalents 0.0336
_diffrn_reflns_av_unetI/netI 0.0241
_diffrn_reflns_Laue_measured_fraction_full 0.993
_diffrn_reflns_Laue_measured_fraction_max 0.993
_diffrn_reflns_limit_h_max 7
_diffrn_reflns_limit_h_min -7
_diffrn_reflns_limit_k_max 10
_diffrn_reflns_limit_k_min -10
_diffrn_reflns_limit_l_max 10
_diffrn_reflns_limit_l_min -10
_diffrn_reflns_number 9275
_diffrn_reflns_point_group_measured_fraction_full 0.993
_diffrn_reflns_point_group_measured_fraction_max 0.993
_diffrn_reflns_theta_full 25.242
_diffrn_reflns_theta_max 25.349
_diffrn_reflns_theta_min 2.409
_diffrn_source 'sealed x-ray tube'
_exptl_absorpt_coefficient_mu 1.770
_exptl_absorpt_correction_T_max 0.7457
_exptl_absorpt_correction_T_min 0.6062
_exptl_absorpt_correction_type multi-scan
_exptl_absorpt_process_details SADABS-2016/2
_exptl_crystal_colour colourless
_exptl_crystal_density_diffrn 2.120
_exptl_crystal_density_method 'not measured'
_exptl_crystal_description block
_exptl_crystal_F_000 308
_exptl_crystal_size_max 0.158
_exptl_crystal_size_mid 0.046
_exptl_crystal_size_min 0.043
_refine_diff_density_max 0.472
_refine_diff_density_min -0.511
_refine_diff_density_rms 0.099
_refine_ls_extinction_method none
_refine_ls_goodness_of_fit_ref 1.129
_refine_ls_hydrogen_treatment refxyz
_refine_ls_matrix_type full
_refine_ls_number_parameters 182
_refine_ls_number_reflns 1733
_refine_ls_number_restraints 24
_refine_ls_restrained_S_all 1.122
_refine_ls_R_factor_all 0.0440
_refine_ls_R_factor_gt 0.0425
_refine_ls_shift/su_max 0.001
_refine_ls_shift/su_mean 0.000
_refine_ls_structure_factor_coef Fsqd
_refine_ls_weighting_details 'w=1/[\s^2^(Fo^2^)+(0.0354P)^2^+2.9035P] where P=(Fo^2^+2Fc^2^)/3'
_refine_ls_weighting_scheme calc
_refine_ls_wR_factor_gt 0.1098
_refine_ls_wR_factor_ref 0.1133
_reflns_Friedel_coverage 0.000
_reflns_number_gt 1685
_reflns_number_total 1733
_reflns_threshold_expression 'I > 2\s(I)'
_cod_data_source_file Total_final.cif
_cod_data_source_block FeAlF_100K
_cod_database_code 1571112
_shelx_shelxl_version_number 2019/3
_shelx_space_group_comment
;
The symmetry employed for this shelxl refinement is uniquely defined
by the following loop, which should always be used as a source of
symmetry information in preference to the above space-group names.
They are only intended as comments.
;
_shelx_estimated_absorpt_t_min 0.767
_shelx_estimated_absorpt_t_max 0.928

loop_
_space_group_symop_operation_xyz
'x, y, z'
'-x, -y, -z'

loop_
_atom_site_label
_atom_site_type_symbol
_atom_site_fract_x
_atom_site_fract_y
_atom_site_fract_z
_atom_site_U_iso_or_equiv
_atom_site_adp_type
_atom_site_occupancy
_atom_site_site_symmetry_order
_atom_site_calc_flag
_atom_site_refinement_flags_posn
_atom_site_refinement_flags_adp
_atom_site_refinement_flags_occupancy
_atom_site_disorder_assembly
_atom_site_disorder_group
Fe1 Fe 0.500000 0.500000 0.500000 0.0108(2) Uani 1 2 d S . P . .
Fe2 Fe 0.500000 0.000000 1.000000 0.0105(2) Uani 1 2 d S . P . .
Al1 Al 0.000000 0.000000 0.500000 0.0093(4) Uani 1 2 d S . P . .
Al2 Al 1.000000 0.500000 1.000000 0.0082(4) Uani 1 2 d S . P . .
O1 O -0.0391(6) 0.2182(5) 0.5276(6) 0.0310(11) Uani 0.5 1 d D . P . .
H1A H 0.032(18) 0.282(17) 0.626(10) 0.047 Uiso 0.5 1 d D U P . .
H1B H -0.180(8) 0.239(18) 0.525(16) 0.047 Uiso 0.5 1 d D U P . .
O2 O 0.8985(6) 0.5732(5) 1.1921(4) 0.0200(8) Uani 0.5 1 d D . P . .
H2A H 0.819(19) 0.507(13) 1.243(13) 0.030 Uiso 0.5 1 d D U P . .
H2B H 0.97(2) 0.658(11) 1.276(10) 0.030 Uiso 0.5 1 d D U P . .
O3 O 0.5308(8) 0.3243(5) 0.6254(5) 0.0292(12) Uani 1 1 d D . . . .
H3A H 0.454(11) 0.398(6) 0.686(9) 0.044 Uiso 1 1 d D U . . .
H3B H 0.449(10) 0.225(4) 0.619(9) 0.044 Uiso 1 1 d D U . . .
O4 O 0.2201(5) 0.3721(5) 0.3692(5) 0.0172(7) Uani 1 1 d D . . . .
H4A H 0.115(7) 0.324(8) 0.414(7) 0.026 Uiso 1 1 d D U . . .
H4B H 0.164(9) 0.381(8) 0.268(4) 0.026 Uiso 1 1 d D U . . .
O5 O 0.3122(6) 0.6270(5) 0.6596(5) 0.0210(9) Uani 1 1 d D . . . .
H5A H 0.255(11) 0.709(6) 0.623(7) 0.032 Uiso 1 1 d D U . . .
H5B H 0.392(10) 0.669(7) 0.760(4) 0.032 Uiso 1 1 d D U . . .
O6 O 0.1827(5) -0.0693(5) 0.9190(5) 0.0173(8) Uani 1 1 d D . . . .
H6A H 0.108(9) -0.021(7) 0.849(7) 0.026 Uiso 1 1 d D U . . .
H6B H 0.091(8) -0.148(6) 0.941(8) 0.026 Uiso 1 1 d D U . . .
O7 O 0.5542(6) -0.0354(5) 0.7631(5) 0.0184(9) Uani 1 1 d D . . . .
H7A H 0.462(8) 0.004(9) 0.697(7) 0.028 Uiso 1 1 d D U . . .
H7B H 0.687(5) -0.020(9) 0.732(8) 0.028 Uiso 1 1 d D U . . .
O8 O 0.4577(7) 0.2447(5) 1.0255(5) 0.0185(9) Uani 1 1 d D . . . .
H8A H 0.331(6) 0.284(8) 1.000(8) 0.028 Uiso 1 1 d D U . . .
H8B H 0.561(7) 0.308(7) 0.992(8) 0.028 Uiso 1 1 d D U . . .
F1 F -0.0391(6) 0.2182(5) 0.5276(6) 0.0310(11) Uani 0.5 1 d . . P . .
F2 F 0.8985(6) 0.5732(5) 1.1921(4) 0.0200(8) Uani 0.5 1 d . . P . .
F3 F 0.0565(6) -0.0056(6) 0.3066(4) 0.0326(10) Uani 1 1 d . . . . .
F4 F 0.2721(5) 0.0568(4) 0.5744(4) 0.0166(7) Uani 1 1 d . . . . .
F5 F 0.7450(5) 0.3992(4) 0.9127(4) 0.0169(7) Uani 1 1 d . . . . .
F6 F 0.9310(5) 0.6755(4) 0.9406(4) 0.0166(7) Uani 1 1 d . . . . .

loop_
_atom_site_aniso_label
_atom_site_aniso_U_11
_atom_site_aniso_U_22
_atom_site_aniso_U_33
_atom_site_aniso_U_23
_atom_site_aniso_U_13
_atom_site_aniso_U_12
Fe1 0.0080(5) 0.0100(6) 0.0109(6) -0.0027(4) -0.0008(4) -0.0005(4)
Fe2 0.0063(5) 0.0110(6) 0.0109(6) -0.0032(3) 0.0009(4) 0.0000(4)
Al1 0.0024(9) 0.0130(12) 0.0081(11) -0.0040(8) -0.0017(8) -0.0011(8)
Al2 0.0040(9) 0.0099(11) 0.0078(11) -0.0025(7) -0.0007(8) -0.0011(8)
O1 0.0112(19) 0.017(2) 0.065(3) 0.015(2) -0.0028(19) -0.0018(16)
O2 0.0168(18) 0.0187(19) 0.0203(19) -0.0034(15) 0.0066(15) -0.0018(15)
O3 0.035(3) 0.018(2) 0.027(3) 0.006(2) -0.012(2) -0.016(2)
O4 0.0126(17) 0.022(2) 0.013(2) 0.0007(14) -0.0021(15) -0.0062(16)
O5 0.0120(18) 0.022(2) 0.021(2) -0.0094(17) 0.0040(16) -0.0032(16)
O6 0.0072(16) 0.019(2) 0.024(2) 0.0044(15) -0.0006(16) -0.0033(16)
O7 0.008(2) 0.029(2) 0.016(2) 0.0019(18) 0.0015(16) 0.0023(18)
O8 0.012(2) 0.014(2) 0.031(2) 0.0059(18) 0.0083(18) 0.0027(16)
F1 0.0112(19) 0.017(2) 0.065(3) 0.015(2) -0.0028(19) -0.0018(16)
F2 0.0168(18) 0.0187(19) 0.0203(19) -0.0034(15) 0.0066(15) -0.0018(15)
F3 0.0116(17) 0.069(3) 0.0183(19) 0.0100(18) 0.0032(14) 0.0085(18)
F4 0.0078(14) 0.0151(17) 0.0235(18) 0.0019(13) -0.0039(12) -0.0007(12)
F5 0.0095(14) 0.0206(17) 0.0161(17) 0.0003(12) -0.0015(12) -0.0058(13)
F6 0.0123(16) 0.0154(16) 0.0201(18) 0.0026(13) -0.0002(13) -0.0005(12)

loop_
_atom_type_symbol
_atom_type_description
_atom_type_scat_dispersion_real
_atom_type_scat_dispersion_imag
_atom_type_scat_source
O O 0.0106 0.0060 'International Tables Vol C Tables 4.2.6.8 and 6.1.1.4'
H H 0.0000 0.0000 'International Tables Vol C Tables 4.2.6.8 and 6.1.1.4'
F F 0.0171 0.0103 'International Tables Vol C Tables 4.2.6.8 and 6.1.1.4'
Al Al 0.0645 0.0514 'International Tables Vol C Tables 4.2.6.8 and 6.1.1.4'
Fe Fe 0.3463 0.8444 'International Tables Vol C Tables 4.2.6.8 and 6.1.1.4'

loop_
_geom_angle_atom_site_label_1
_geom_angle_atom_site_label_2
_geom_angle_atom_site_label_3
_geom_angle
_geom_angle_site_symmetry_1
_geom_angle_site_symmetry_3
_geom_angle_publ_flag
O4 Fe1 O4 180.0 2_666 . ?
O4 Fe1 O3 90.57(18) 2_666 2_666 ?
O4 Fe1 O3 89.43(18) . 2_666 ?
O4 Fe1 O3 89.43(18) 2_666 . ?
O4 Fe1 O3 90.57(19) . . ?
O3 Fe1 O3 180.0 2_666 . ?
O4 Fe1 O5 87.05(14) 2_666 2_666 ?
O4 Fe1 O5 92.95(14) . 2_666 ?
O3 Fe1 O5 93.18(19) 2_666 2_666 ?
O3 Fe1 O5 86.82(19) . 2_666 ?
O4 Fe1 O5 92.95(14) 2_666 . ?
O4 Fe1 O5 87.05(14) . . ?
O3 Fe1 O5 86.82(19) 2_666 . ?
O3 Fe1 O5 93.18(19) . . ?
O5 Fe1 O5 180.0 2_666 . ?
O6 Fe2 O6 180.0(2) 2_657 . ?
O6 Fe2 O7 91.38(17) 2_657 . ?
O6 Fe2 O7 88.62(17) . . ?
O6 Fe2 O7 88.62(17) 2_657 2_657 ?
O6 Fe2 O7 91.38(17) . 2_657 ?
O7 Fe2 O7 180.0 . 2_657 ?
O6 Fe2 O8 90.78(16) 2_657 2_657 ?
O6 Fe2 O8 89.22(17) . 2_657 ?
O7 Fe2 O8 86.26(15) . 2_657 ?
O7 Fe2 O8 93.74(15) 2_657 2_657 ?
O6 Fe2 O8 89.22(17) 2_657 . ?
O6 Fe2 O8 90.78(16) . . ?
O7 Fe2 O8 93.74(15) . . ?
O7 Fe2 O8 86.26(15) 2_657 . ?
O8 Fe2 O8 180.0(2) 2_657 . ?
F3 Al1 F3 180.0 2_556 . ?
F3 Al1 F4 90.29(16) 2_556 . ?
F3 Al1 F4 89.71(16) . . ?
F3 Al1 F4 89.71(16) 2_556 2_556 ?
F3 Al1 F4 90.29(16) . 2_556 ?
F4 Al1 F4 180.0 . 2_556 ?
F3 Al1 O1 89.1(2) 2_556 2_556 ?
F3 Al1 O1 90.9(2) . 2_556 ?
F4 Al1 O1 89.91(15) . 2_556 ?
F4 Al1 O1 90.09(15) 2_556 2_556 ?
F3 Al1 O1 90.9(2) 2_556 . ?
F3 Al1 O1 89.1(2) . . ?
F4 Al1 O1 90.09(15) . . ?
F4 Al1 O1 89.91(15) 2_556 . ?
O1 Al1 O1 180.0 2_556 . ?
F5 Al2 F5 180.0 2_767 . ?
F5 Al2 F6 89.37(16) 2_767 2_767 ?
F5 Al2 F6 90.63(16) . 2_767 ?
F5 Al2 F6 90.63(16) 2_767 . ?
F5 Al2 F6 89.37(16) . . ?
F6 Al2 F6 180.00(7) 2_767 . ?
F5 Al2 O2 90.06(16) 2_767 . ?
F5 Al2 O2 89.94(16) . . ?
F6 Al2 O2 90.32(16) 2_767 . ?
F6 Al2 O2 89.68(16) . . ?
F5 Al2 O2 89.94(16) 2_767 2_767 ?
F5 Al2 O2 90.06(16) . 2_767 ?
F6 Al2 O2 89.68(16) 2_767 2_767 ?
F6 Al2 O2 90.31(16) . 2_767 ?
O2 Al2 O2 180.0 . 2_767 ?
Al1 O1 H1A 111(10) . . ?
Al1 O1 H1B 115(10) . . ?
H1A O1 H1B 106(5) . . ?
Al2 O2 H2A 125(8) . . ?
Al2 O2 H2B 124(8) . . ?
H2A O2 H2B 105(5) . . ?
Fe1 O3 H3A 75(5) . . ?
Fe1 O3 H3B 133(5) . . ?
H3A O3 H3B 102(4) . . ?
Fe1 O4 H4A 124(4) . . ?
Fe1 O4 H4B 124(4) . . ?
H4A O4 H4B 110(4) . . ?
Fe1 O5 H5A 113(5) . . ?
Fe1 O5 H5B 110(4) . . ?
H5A O5 H5B 110(4) . . ?
Fe2 O6 H6A 122(4) . . ?
Fe2 O6 H6B 130(4) . . ?
H6A O6 H6B 108(4) . . ?
Fe2 O7 H7A 117(4) . . ?
Fe2 O7 H7B 124(4) . . ?
H7A O7 H7B 106(4) . . ?
Fe2 O8 H8A 126(4) . . ?
Fe2 O8 H8B 116(4) . . ?
H8A O8 H8B 105(4) . . ?

loop_
_geom_bond_atom_site_label_1
_geom_bond_atom_site_label_2
_geom_bond_distance
_geom_bond_site_symmetry_2
_geom_bond_publ_flag
Fe1 O4 2.099(3) 2_666 ?
Fe1 O4 2.099(3) . ?
Fe1 O3 2.102(4) 2_666 ?
Fe1 O3 2.102(4) . ?
Fe1 O5 2.138(4) 2_666 ?
Fe1 O5 2.138(4) . ?
Fe2 O6 2.084(3) 2_657 ?
Fe2 O6 2.084(3) . ?
Fe2 O7 2.105(4) . ?
Fe2 O7 2.105(4) 2_657 ?
Fe2 O8 2.138(4) 2_657 ?
Fe2 O8 2.139(4) . ?
Al1 F3 1.769(4) 2_556 ?
Al1 F3 1.769(4) . ?
Al1 F4 1.793(3) . ?
Al1 F4 1.793(3) 2_556 ?
Al1 O1 1.904(4) 2_556 ?
Al1 O1 1.904(4) . ?
Al2 F5 1.794(3) 2_767 ?
Al2 F5 1.794(3) . ?
Al2 F6 1.809(3) 2_767 ?
Al2 F6 1.809(3) . ?
Al2 O2 1.872(4) . ?
Al2 O2 1.872(4) 2_767 ?
O1 H1A 0.95(2) . ?
O1 H1B 0.95(2) . ?
O2 H2A 0.95(2) . ?
O2 H2B 0.95(2) . ?
O3 H3A 0.95(2) . ?
O3 H3B 0.96(2) . ?
O4 H4A 0.94(2) . ?
O4 H4B 0.95(2) . ?
O5 H5A 0.94(2) . ?
O5 H5B 0.94(2) . ?
O6 H6A 0.94(2) . ?
O6 H6B 0.94(2) . ?
O7 H7A 0.94(2) . ?
O7 H7B 0.94(2) . ?
O8 H8A 0.94(2) . ?
O8 H8B 0.94(2) . ?
